data_4343298
loop_
_publ_author_name
'Zamorano, Ana'
'Rend\'on, Nuria'
'Valpuesta, Jos\'e E V'
'\'Alvarez, Eleuterio'
'Carmona, Ernesto'

_publ_section_title
;
 Synthesis and Reactivity toward H2 of (\h(5)-C5Me5)Rh(III) Complexes with
 Bulky Aminopyridinate Ligands.
;
_journal_issue 13
_journal_name_full 'Inorganic chemistry'
_journal_page_first 6573
_journal_page_last 6581
_journal_paper_doi 10.1021/acs.inorgchem.5b00905
_journal_volume 54
_journal_year 2015
_chemical_formula_moiety 'C32 H12 B F24, C33 H41 N3 Rh'
_chemical_formula_sum 'C65 H53 B F24 N3 Rh'
_chemical_formula_weight 1445.82
_chemical_name_systematic
; 
 ? 
;
_space_group_IT_number 2
_symmetry_cell_setting triclinic
_symmetry_space_group_name_Hall '-P 1'
_symmetry_space_group_name_H-M 'P -1'
_atom_sites_solution_hydrogens geom
_atom_sites_solution_primary direct
_atom_sites_solution_secondary difmap
_audit_creation_method SHELXL-97
_cell_angle_alpha 92.3120(10)
_cell_angle_beta 105.5480(10)
_cell_angle_gamma 102.0940(10)
_cell_formula_units_Z 2
_cell_length_a 12.2034(4)
_cell_length_b 13.7463(5)
_cell_length_c 20.1742(6)
_cell_measurement_reflns_used 9652
_cell_measurement_temperature 173(2)
_cell_measurement_theta_max 26.12
_cell_measurement_theta_min 2.47
_cell_volume 3171.28(18)
_computing_cell_refinement 'APEX2 Software Suite (Bruker, 2007)'
_computing_data_collection 'APEX2 Software Suite (Bruker, 2007)'
_computing_data_reduction 'APEX2 Software Suite (Bruker, 2007)'
_computing_molecular_graphics 'SHELXTL (Sheldrick, 2008)'
_computing_publication_material 'SHELXTL and publCIF (Westrip, 2010)'
_computing_structure_refinement 'SHELXL97 (Sheldrick, 2008)'
_computing_structure_solution 'SIR2002 (Burla et al., 2003)'
_diffrn_ambient_temperature 173(2)
_diffrn_detector_area_resol_mean 8.26
_diffrn_measured_fraction_theta_full 0.983
_diffrn_measured_fraction_theta_max 0.983
_diffrn_measurement_device_type
;
 Bruker-Nonius X8kappa APEX II CCD area detector
;
_diffrn_measurement_method 'phi and omega scans with narrow frames'
_diffrn_radiation_monochromator graphite
_diffrn_radiation_source 'fine-focus sealed tube'
_diffrn_radiation_type MoK\a
_diffrn_radiation_wavelength 0.71073
_diffrn_reflns_av_R_equivalents 0.0311
_diffrn_reflns_av_sigmaI/netI 0.0250
_diffrn_reflns_limit_h_max 14
_diffrn_reflns_limit_h_min -14
_diffrn_reflns_limit_k_max 16
_diffrn_reflns_limit_k_min -16
_diffrn_reflns_limit_l_max 24
_diffrn_reflns_limit_l_min -23
_diffrn_reflns_number 58779
_diffrn_reflns_theta_full 25.25
_diffrn_reflns_theta_max 25.25
_diffrn_reflns_theta_min 2.06
_diffrn_standards_decay_% 0
_exptl_absorpt_coefficient_mu 0.383
_exptl_absorpt_correction_T_max 0.9700
_exptl_absorpt_correction_T_min 0.9273
_exptl_absorpt_correction_type multi-scan
_exptl_absorpt_process_details
;
program SADABS, Bruker (2001).
;
_exptl_crystal_colour orange
_exptl_crystal_density_diffrn 1.514
_exptl_crystal_density_method 'not measured'
_exptl_crystal_description plate
_exptl_crystal_F_000 1460
_exptl_crystal_size_max 0.20
_exptl_crystal_size_mid 0.18
_exptl_crystal_size_min 0.08
_refine_diff_density_max 0.665
_refine_diff_density_min -0.509
_refine_diff_density_rms 0.058
_refine_ls_extinction_method none
_refine_ls_goodness_of_fit_ref 1.078
_refine_ls_hydrogen_treatment constr
_refine_ls_matrix_type fullcycle
_refine_ls_number_parameters 858
_refine_ls_number_reflns 11311
_refine_ls_number_restraints 0
_refine_ls_restrained_S_all 1.078
_refine_ls_R_factor_all 0.0460
_refine_ls_R_factor_gt 0.0381
_refine_ls_shift/su_max 0.001
_refine_ls_shift/su_mean 0.000
_refine_ls_structure_factor_coef Fsqd
_refine_ls_weighting_details 'calc w=1/[\s^2^(Fo^2^)+(0.0542P)^2^+2.2071P] where P=(Fo^2^+2Fc^2^)/3'
_refine_ls_weighting_scheme calc
_refine_ls_wR_factor_gt 0.1009
_refine_ls_wR_factor_ref 0.1044
_reflns_number_gt 9766
_reflns_number_total 11311
_reflns_threshold_expression >2sigma(I)
_cod_data_source_file ic5b00905_si_001.cif
_cod_data_source_block 1c.BArF
_cod_depositor_comments
;
The following automatic conversions were performed:

'_symmetry_cell_setting' value 'Triclinic' changed to 'triclinic'
according to
/usr/data/users/saulius/crontab/automatic-downloads/rss-feeds/ACS/lib/dictionaries/cif_core.dic
dictionary named 'cif_core.dic' version 2.4.2 from 2011-04-26.

Automatic conversion script
Id: cif_fix_values 3271 2015-04-21 07:52:19Z andrius 

 Adding full bibliography for 4343295--4343303.cif.
;
_cod_original_cell_volume 3171.27(18)
_cod_database_code 4343298

loop_
_symmetry_equiv_pos_as_xyz
'x, y, z'
'-x, -y, -z'

loop_
_atom_site_label
_atom_site_type_symbol
_atom_site_fract_x
_atom_site_fract_y
_atom_site_fract_z
_atom_site_U_iso_or_equiv
_atom_site_adp_type
_atom_site_occupancy
_atom_site_symmetry_multiplicity
_atom_site_calc_flag
_atom_site_refinement_flags
Rh1 Rh 0.404135(17) 0.203708(14) 0.198341(9) 0.03058(6) Uani 1 1 d .
N2 N 0.3309(2) 0.18786(16) 0.09704(11) 0.0382(5) Uani 1 1 d .
N1 N 0.41365(19) 0.07021(16) 0.14464(10) 0.0337(5) Uani 1 1 d .
N3 N 0.7737(2) -0.0887(2) 0.39073(13) 0.0548(7) Uani 1 1 d .
C1 C 0.3470(2) 0.09377(19) 0.08422(13) 0.0352(6) Uani 1 1 d .
C2 C 0.3076(3) 0.0275(2) 0.02484(14) 0.0429(7) Uani 1 1 d .
H2 H 0.2616 0.0441 -0.0173 0.051 Uiso 1 1 calc R
C3 C 0.3379(3) -0.0637(2) 0.02944(15) 0.0515(8) Uani 1 1 d .
H3 H 0.3119 -0.1114 -0.0101 0.062 Uiso 1 1 calc R
C4 C 0.4063(3) -0.0869(2) 0.09134(15) 0.0476(7) Uani 1 1 d .
H4 H 0.4261 -0.1501 0.0940 0.057 Uiso 1 1 calc R
C5 C 0.4451(2) -0.01755(19) 0.14891(13) 0.0342(6) Uani 1 1 d .
C6 C 0.5282(2) -0.03278(18) 0.21468(13) 0.0335(5) Uani 1 1 d .
C7 C 0.6477(2) 0.0083(2) 0.22606(14) 0.0371(6) Uani 1 1 d .
C8 C 0.7277(2) -0.0105(2) 0.28437(14) 0.0404(6) Uani 1 1 d .
H8 H 0.8086 0.0173 0.2914 0.049 Uiso 1 1 calc R
C9 C 0.6927(3) -0.0694(2) 0.33309(14) 0.0403(6) Uani 1 1 d .
C10 C 0.5729(3) -0.1078(2) 0.32181(13) 0.0414(6) Uani 1 1 d .
H10 H 0.5467 -0.1463 0.3550 0.050 Uiso 1 1 calc R
C11 C 0.4907(2) -0.09097(19) 0.26276(14) 0.0376(6) Uani 1 1 d .
C12 C 0.6912(3) 0.0721(3) 0.17490(18) 0.0577(8) Uani 1 1 d .
H12A H 0.7767 0.0922 0.1904 0.087 Uiso 1 1 calc R
H12B H 0.6589 0.1319 0.1718 0.087 Uiso 1 1 calc R
H12C H 0.6661 0.0336 0.1293 0.087 Uiso 1 1 calc R
C13 C 0.8968(3) -0.0608(3) 0.39628(19) 0.0709(11) Uani 1 1 d .
H13A H 0.9123 -0.0960 0.3578 0.106 Uiso 1 1 calc R
H13B H 0.9414 -0.0792 0.4402 0.106 Uiso 1 1 calc R
H13C H 0.9202 0.0115 0.3947 0.106 Uiso 1 1 calc R
C14 C 0.7361(4) -0.1585(3) 0.43608(19) 0.0785(12) Uani 1 1 d .
H14A H 0.6743 -0.1380 0.4519 0.118 Uiso 1 1 calc R
H14B H 0.8024 -0.1592 0.4761 0.118 Uiso 1 1 calc R
H14C H 0.7061 -0.2255 0.4111 0.118 Uiso 1 1 calc R
C15 C 0.3629(3) -0.1386(2) 0.25166(17) 0.0542(8) Uani 1 1 d .
H15A H 0.3163 -0.0893 0.2368 0.081 Uiso 1 1 calc R
H15B H 0.3510 -0.1620 0.2950 0.081 Uiso 1 1 calc R
H15C H 0.3387 -0.1954 0.2160 0.081 Uiso 1 1 calc R
C16 C 0.2672(2) 0.23780(19) 0.04508(13) 0.0353(6) Uani 1 1 d .
C17 C 0.1452(2) 0.2090(2) 0.02299(13) 0.0384(6) Uani 1 1 d .
C18 C 0.0858(3) 0.2602(2) -0.02819(14) 0.0455(7) Uani 1 1 d .
H18 H 0.0030 0.2408 -0.0450 0.055 Uiso 1 1 calc R
C19 C 0.1455(3) 0.3381(2) -0.05447(14) 0.0490(8) Uani 1 1 d .
H19 H 0.1038 0.3726 -0.0888 0.059 Uiso 1 1 calc R
C20 C 0.2653(3) 0.3664(2) -0.03139(14) 0.0477(7) Uani 1 1 d .
H20 H 0.3053 0.4212 -0.0495 0.057 Uiso 1 1 calc R
C21 C 0.3291(3) 0.3164(2) 0.01793(13) 0.0408(6) Uani 1 1 d .
C22 C 0.0796(3) 0.1261(2) 0.05410(18) 0.0551(8) Uani 1 1 d .
H22A H 0.1044 0.0642 0.0466 0.083 Uiso 1 1 calc R
H22B H -0.0044 0.1159 0.0321 0.083 Uiso 1 1 calc R
H22C H 0.0963 0.1443 0.1039 0.083 Uiso 1 1 calc R
C23 C 0.4607(3) 0.3448(3) 0.04008(18) 0.0608(9) Uani 1 1 d .
H23A H 0.4888 0.3634 0.0902 0.091 Uiso 1 1 calc R
H23B H 0.4877 0.4016 0.0162 0.091 Uiso 1 1 calc R
H23C H 0.4910 0.2878 0.0283 0.091 Uiso 1 1 calc R
C24 C 0.4024(3) 0.2074(2) 0.30499(13) 0.0439(7) Uani 1 1 d .
C25 C 0.3358(3) 0.2753(2) 0.26858(15) 0.0442(7) Uani 1 1 d .
C26 C 0.4124(3) 0.3480(2) 0.24463(13) 0.0392(6) Uani 1 1 d .
C27 C 0.5255(2) 0.3253(2) 0.26503(13) 0.0388(6) Uani 1 1 d .
C28 C 0.5192(2) 0.2399(2) 0.30357(13) 0.0389(6) Uani 1 1 d .
C29 C 0.3552(4) 0.1207(3) 0.33972(19) 0.0705(10) Uani 1 1 d .
H29A H 0.4037 0.0717 0.3426 0.106 Uiso 1 1 calc R
H29B H 0.2748 0.0895 0.3129 0.106 Uiso 1 1 calc R
H29C H 0.3561 0.1443 0.3864 0.106 Uiso 1 1 calc R
C30 C 0.2085(3) 0.2689(3) 0.2595(2) 0.0724(11) Uani 1 1 d .
H30A H 0.1987 0.3041 0.3000 0.109 Uiso 1 1 calc R
H30B H 0.1671 0.1986 0.2547 0.109 Uiso 1 1 calc R
H30C H 0.1763 0.2999 0.2180 0.109 Uiso 1 1 calc R
C31 C 0.3807(3) 0.4340(2) 0.20643(17) 0.0556(8) Uani 1 1 d .
H31A H 0.2981 0.4156 0.1797 0.083 Uiso 1 1 calc R
H31B H 0.4292 0.4502 0.1750 0.083 Uiso 1 1 calc R
H31C H 0.3940 0.4923 0.2396 0.083 Uiso 1 1 calc R
C32 C 0.6331(3) 0.3824(3) 0.24968(17) 0.0583(9) Uani 1 1 d .
H32A H 0.6732 0.4375 0.2861 0.087 Uiso 1 1 calc R
H32B H 0.6111 0.4093 0.2050 0.087 Uiso 1 1 calc R
H32C H 0.6853 0.3377 0.2479 0.087 Uiso 1 1 calc R
C33 C 0.6194(3) 0.1953(3) 0.33668(16) 0.0578(9) Uani 1 1 d .
H33A H 0.6571 0.2276 0.3838 0.087 Uiso 1 1 calc R
H33B H 0.6761 0.2054 0.3097 0.087 Uiso 1 1 calc R
H33C H 0.5909 0.1235 0.3382 0.087 Uiso 1 1 calc R
F1 F -0.22606(19) 0.4891(2) 0.51912(10) 0.0819(7) Uani 1 1 d .
F2 F -0.34888(16) 0.4571(2) 0.42103(13) 0.0917(8) Uani 1 1 d .
F3 F -0.2511(2) 0.60467(16) 0.45614(13) 0.0848(7) Uani 1 1 d .
F4 F -0.0038(2) 0.24709(19) 0.46636(14) 0.0985(9) Uani 1 1 d .
F5 F 0.10141(18) 0.28414(14) 0.40005(11) 0.0666(5) Uani 1 1 d .
F6 F -0.0753(3) 0.21051(16) 0.35824(19) 0.1344(14) Uani 1 1 d .
F7 F -0.10624(18) 0.27458(14) 0.05080(10) 0.0638(5) Uani 1 1 d .
F8 F -0.22188(17) 0.31314(18) 0.10344(14) 0.0928(8) Uani 1 1 d .
F9 F -0.0862(2) 0.24442(15) 0.15469(11) 0.0857(7) Uani 1 1 d .
F10 F 0.1973(2) 0.55751(16) 0.03505(12) 0.0931(9) Uani 1 1 d .
F11 F 0.31913(16) 0.61062(19) 0.13477(13) 0.0858(8) Uani 1 1 d .
F12 F 0.20114(16) 0.69466(13) 0.08845(10) 0.0557(5) Uani 1 1 d .
F13 F -0.08003(17) 0.97573(16) 0.13604(12) 0.0763(7) Uani 1 1 d .
F14 F 0.08357(18) 0.93670(16) 0.17240(14) 0.0846(8) Uani 1 1 d .
F15 F 0.0172(2) 1.01197(15) 0.24068(13) 0.0924(8) Uani 1 1 d .
F16 F -0.43134(15) 0.74640(14) 0.14331(12) 0.0724(6) Uani 1 1 d .
F17 F -0.41867(15) 0.67917(17) 0.23831(10) 0.0653(5) Uani 1 1 d .
F18 F -0.41219(13) 0.59609(12) 0.14905(9) 0.0469(4) Uani 1 1 d .
F19 F 0.3901(2) 0.9387(2) 0.51681(16) 0.1195(11) Uani 1 1 d .
F20 F 0.2199(2) 0.89034(18) 0.51847(14) 0.0961(8) Uani 1 1 d .
F21 F 0.2536(4) 0.96818(18) 0.43684(13) 0.1441(16) Uani 1 1 d .
F22 F 0.50454(16) 0.63426(18) 0.36348(10) 0.0695(6) Uani 1 1 d .
F23 F 0.41679(19) 0.5197(2) 0.41075(16) 0.0970(9) Uani 1 1 d .
F24 F 0.53414(19) 0.6472(3) 0.47272(11) 0.1033(10) Uani 1 1 d .
C34 C -0.03397(19) 0.53447(18) 0.34376(12) 0.0273(5) Uani 1 1 d .
C35 C -0.1109(2) 0.55531(18) 0.37977(12) 0.0282(5) Uani 1 1 d .
H35 H -0.1351 0.6166 0.3750 0.034 Uiso 1 1 calc R
C36 C -0.1532(2) 0.48937(19) 0.42232(12) 0.0311(5) Uani 1 1 d .
C37 C -0.1188(2) 0.40002(19) 0.43213(13) 0.0342(6) Uani 1 1 d .
H37 H -0.1477 0.3550 0.4613 0.041 Uiso 1 1 calc R
C38 C -0.0409(2) 0.37840(19) 0.39811(13) 0.0350(6) Uani 1 1 d .
C39 C -0.0003(2) 0.44376(19) 0.35473(13) 0.0327(5) Uani 1 1 d .
H39 H 0.0523 0.4263 0.3316 0.039 Uiso 1 1 calc R
C40 C -0.2448(2) 0.5104(2) 0.45414(14) 0.0414(6) Uani 1 1 d .
C41 C -0.0054(3) 0.2803(2) 0.40520(17) 0.0503(8) Uani 1 1 d .
C42 C 0.0370(2) 0.55202(18) 0.22776(12) 0.0287(5) Uani 1 1 d .
C43 C -0.0380(2) 0.46098(19) 0.19672(13) 0.0320(5) Uani 1 1 d .
H43 H -0.0959 0.4305 0.2176 0.038 Uiso 1 1 calc R
C44 C -0.0315(2) 0.41315(19) 0.13634(13) 0.0352(6) Uani 1 1 d .
C45 C 0.0496(2) 0.4555(2) 0.10277(13) 0.0360(6) Uani 1 1 d .
H45 H 0.0547 0.4228 0.0617 0.043 Uiso 1 1 calc R
C46 C 0.1230(2) 0.54778(19) 0.13156(13) 0.0327(5) Uani 1 1 d .
C47 C 0.1175(2) 0.59376(18) 0.19282(13) 0.0306(5) Uani 1 1 d .
H47 H 0.1703 0.6559 0.2117 0.037 Uiso 1 1 calc R
C48 C -0.1116(3) 0.3127(2) 0.11068(15) 0.0484(7) Uani 1 1 d .
C49 C 0.2095(3) 0.6004(2) 0.09709(15) 0.0417(6) Uani 1 1 d .
C50 C -0.0565(2) 0.68958(17) 0.26198(12) 0.0266(5) Uani 1 1 d .
C51 C -0.1786(2) 0.66248(18) 0.24059(12) 0.0281(5) Uani 1 1 d .
H51 H -0.2169 0.6001 0.2514 0.034 Uiso 1 1 calc R
C52 C -0.2459(2) 0.72330(18) 0.20421(12) 0.0299(5) Uani 1 1 d .
C53 C -0.1942(2) 0.81446(19) 0.18683(13) 0.0330(5) Uani 1 1 d .
H53 H -0.2401 0.8565 0.1624 0.040 Uiso 1 1 calc R
C54 C -0.0735(2) 0.84231(18) 0.20625(13) 0.0324(5) Uani 1 1 d .
C55 C -0.0064(2) 0.78189(18) 0.24332(12) 0.0299(5) Uani 1 1 d .
H55 H 0.0763 0.8039 0.2565 0.036 Uiso 1 1 calc R
C56 C -0.3763(2) 0.6874(2) 0.18396(14) 0.0373(6) Uani 1 1 d .
C57 C -0.0135(3) 0.9404(2) 0.18859(16) 0.0456(7) Uani 1 1 d .
C58 C 0.1508(2) 0.67031(18) 0.34702(12) 0.0294(5) Uani 1 1 d .
C59 C 0.2481(2) 0.6278(2) 0.35705(13) 0.0351(6) Uani 1 1 d .
H59 H 0.2413 0.5676 0.3299 0.042 Uiso 1 1 calc R
C60 C 0.3537(2) 0.6704(2) 0.40519(14) 0.0431(7) Uani 1 1 d .
C61 C 0.3682(2) 0.7597(3) 0.44435(14) 0.0488(8) Uani 1 1 d .
H61 H 0.4413 0.7898 0.4766 0.059 Uiso 1 1 calc R
C62 C 0.2741(2) 0.8041(2) 0.43551(13) 0.0414(6) Uani 1 1 d .
C63 C 0.1673(2) 0.75891(19) 0.38822(13) 0.0338(6) Uani 1 1 d .
H63 H 0.1032 0.7897 0.3839 0.041 Uiso 1 1 calc R
C64 C 0.4519(3) 0.6178(3) 0.41334(17) 0.0591(9) Uani 1 1 d .
C65 C 0.2846(3) 0.9003(3) 0.47559(16) 0.0578(9) Uani 1 1 d .
B1 B 0.0233(2) 0.6120(2) 0.29564(14) 0.0277(6) Uani 1 1 d .

loop_
_atom_site_aniso_label
_atom_site_aniso_U_11
_atom_site_aniso_U_22
_atom_site_aniso_U_33
_atom_site_aniso_U_23
_atom_site_aniso_U_13
_atom_site_aniso_U_12
Rh1 0.03322(11) 0.02514(11) 0.02825(10) 0.00368(7) 0.00091(8) 0.00544(8)
N2 0.0478(13) 0.0310(12) 0.0296(11) 0.0022(9) -0.0031(9) 0.0139(10)
N1 0.0376(12) 0.0288(11) 0.0298(10) 0.0040(9) 0.0011(9) 0.0077(9)
N3 0.0568(17) 0.0506(16) 0.0466(14) 0.0103(12) -0.0089(12) 0.0193(13)
C1 0.0390(14) 0.0311(14) 0.0324(13) 0.0074(11) 0.0034(11) 0.0094(11)
C2 0.0502(17) 0.0391(16) 0.0318(13) 0.0014(12) -0.0034(12) 0.0139(13)
C3 0.068(2) 0.0398(17) 0.0377(15) -0.0059(12) -0.0031(14) 0.0180(15)
C4 0.0619(19) 0.0322(15) 0.0431(15) 0.0011(12) 0.0003(13) 0.0181(14)
C5 0.0376(14) 0.0284(13) 0.0342(13) 0.0074(11) 0.0046(11) 0.0090(11)
C6 0.0378(14) 0.0265(13) 0.0335(13) 0.0034(10) 0.0030(11) 0.0110(11)
C7 0.0403(15) 0.0305(14) 0.0412(14) 0.0080(11) 0.0088(11) 0.0120(11)
C8 0.0347(14) 0.0351(15) 0.0479(16) 0.0032(12) 0.0039(12) 0.0103(11)
C9 0.0492(17) 0.0304(14) 0.0354(14) 0.0013(11) -0.0025(12) 0.0158(12)
C10 0.0540(18) 0.0340(15) 0.0326(13) 0.0092(11) 0.0050(12) 0.0101(13)
C11 0.0426(15) 0.0276(14) 0.0390(14) 0.0044(11) 0.0054(11) 0.0077(11)
C12 0.0484(18) 0.065(2) 0.064(2) 0.0277(17) 0.0192(15) 0.0146(16)
C13 0.056(2) 0.082(3) 0.063(2) 0.0111(19) -0.0143(17) 0.031(2)
C14 0.089(3) 0.067(3) 0.060(2) 0.0289(19) -0.0156(19) 0.018(2)
C15 0.0453(18) 0.0516(19) 0.0560(18) 0.0152(15) 0.0054(14) -0.0005(14)
C16 0.0459(16) 0.0284(14) 0.0291(12) 0.0024(10) 0.0029(11) 0.0134(11)
C17 0.0436(16) 0.0338(15) 0.0346(13) 0.0008(11) 0.0036(11) 0.0120(12)
C18 0.0464(17) 0.0564(19) 0.0346(14) 0.0012(13) 0.0021(12) 0.0264(14)
C19 0.068(2) 0.0571(19) 0.0320(14) 0.0126(13) 0.0103(14) 0.0402(17)
C20 0.073(2) 0.0439(17) 0.0352(14) 0.0152(13) 0.0200(14) 0.0247(15)
C21 0.0496(17) 0.0401(16) 0.0328(13) 0.0048(12) 0.0095(12) 0.0127(13)
C22 0.0468(18) 0.0455(18) 0.064(2) 0.0084(15) 0.0051(15) 0.0035(14)
C23 0.053(2) 0.069(2) 0.0554(19) 0.0157(17) 0.0125(15) 0.0042(17)
C24 0.0574(18) 0.0394(16) 0.0304(13) 0.0039(12) 0.0116(12) 0.0022(13)
C25 0.0454(16) 0.0452(17) 0.0426(15) 0.0004(13) 0.0140(13) 0.0103(13)
C26 0.0494(16) 0.0306(14) 0.0347(13) -0.0002(11) 0.0068(12) 0.0101(12)
C27 0.0416(15) 0.0335(14) 0.0308(13) -0.0026(11) 0.0023(11) -0.0028(11)
C28 0.0471(16) 0.0337(15) 0.0277(12) -0.0007(11) -0.0006(11) 0.0067(12)
C29 0.088(3) 0.060(2) 0.056(2) 0.0193(18) 0.0234(19) -0.0054(19)
C30 0.056(2) 0.088(3) 0.083(3) 0.007(2) 0.033(2) 0.020(2)
C31 0.073(2) 0.0357(17) 0.0562(19) 0.0078(14) 0.0101(16) 0.0182(15)
C32 0.0444(18) 0.059(2) 0.0552(19) 0.0090(16) 0.0037(14) -0.0100(15)
C33 0.062(2) 0.055(2) 0.0429(17) 0.0017(15) -0.0108(14) 0.0191(16)
F1 0.0782(14) 0.139(2) 0.0498(11) 0.0383(13) 0.0385(10) 0.0393(14)
F2 0.0324(10) 0.137(2) 0.0949(16) -0.0416(15) 0.0210(10) 0.0024(12)
F3 0.1118(18) 0.0668(14) 0.1193(19) 0.0284(13) 0.0879(16) 0.0402(13)
F4 0.125(2) 0.0939(18) 0.132(2) 0.0873(17) 0.0806(18) 0.0732(16)
F5 0.0718(13) 0.0531(11) 0.0977(15) 0.0312(11) 0.0405(12) 0.0379(10)
F6 0.108(2) 0.0329(12) 0.204(3) -0.0233(16) -0.054(2) 0.0245(13)
F7 0.0805(14) 0.0468(11) 0.0547(11) -0.0116(9) 0.0248(10) -0.0104(9)
F8 0.0431(12) 0.0786(16) 0.138(2) -0.0450(15) 0.0307(12) -0.0216(10)
F9 0.121(2) 0.0442(12) 0.0676(13) 0.0143(10) 0.0147(13) -0.0194(12)
F10 0.134(2) 0.0624(13) 0.0945(16) -0.0207(12) 0.0903(16) -0.0213(13)
F11 0.0368(11) 0.1112(18) 0.1248(19) 0.0773(16) 0.0352(11) 0.0224(11)
F12 0.0649(12) 0.0456(10) 0.0687(12) 0.0268(9) 0.0347(9) 0.0147(9)
F13 0.0582(12) 0.0648(13) 0.0991(16) 0.0586(12) 0.0077(11) 0.0089(10)
F14 0.0562(12) 0.0719(14) 0.151(2) 0.0700(15) 0.0567(14) 0.0231(11)
F15 0.128(2) 0.0369(12) 0.0921(17) 0.0016(11) 0.0304(15) -0.0244(12)
F16 0.0329(9) 0.0550(12) 0.1179(17) 0.0382(12) -0.0049(10) 0.0138(8)
F17 0.0362(9) 0.0968(15) 0.0627(11) -0.0097(11) 0.0239(8) 0.0054(9)
F18 0.0309(8) 0.0428(9) 0.0590(10) -0.0026(8) 0.0072(7) -0.0002(7)
F19 0.0796(17) 0.114(2) 0.119(2) -0.0570(18) -0.0017(15) -0.0278(15)
F20 0.119(2) 0.0743(16) 0.0964(18) -0.0224(13) 0.0573(16) -0.0042(14)
F21 0.299(5) 0.0433(14) 0.0589(14) 0.0041(11) 0.003(2) 0.034(2)
F22 0.0466(11) 0.1130(18) 0.0639(12) 0.0335(12) 0.0285(9) 0.0295(11)
F23 0.0584(13) 0.1036(19) 0.163(3) 0.0775(18) 0.0525(15) 0.0529(14)
F24 0.0531(13) 0.213(3) 0.0549(12) 0.0285(16) 0.0031(10) 0.0676(17)
C34 0.0212(11) 0.0276(12) 0.0303(12) 0.0059(10) 0.0036(9) 0.0036(9)
C35 0.0249(12) 0.0287(13) 0.0287(12) 0.0065(10) 0.0033(9) 0.0061(10)
C36 0.0263(12) 0.0380(14) 0.0258(11) 0.0065(10) 0.0036(9) 0.0046(10)
C37 0.0308(13) 0.0355(14) 0.0333(13) 0.0149(11) 0.0062(10) 0.0029(11)
C38 0.0333(14) 0.0290(14) 0.0404(14) 0.0104(11) 0.0048(11) 0.0081(11)
C39 0.0261(13) 0.0331(14) 0.0397(13) 0.0087(11) 0.0092(10) 0.0079(10)
C40 0.0407(16) 0.0501(18) 0.0373(14) 0.0128(13) 0.0163(12) 0.0107(13)
C41 0.0481(18) 0.0362(16) 0.069(2) 0.0237(15) 0.0144(15) 0.0131(14)
C42 0.0246(12) 0.0281(13) 0.0354(13) 0.0097(10) 0.0079(10) 0.0098(10)
C43 0.0258(12) 0.0328(14) 0.0374(13) 0.0070(11) 0.0100(10) 0.0046(10)
C44 0.0323(14) 0.0321(14) 0.0386(14) 0.0049(11) 0.0083(11) 0.0037(11)
C45 0.0406(15) 0.0329(14) 0.0367(13) 0.0045(11) 0.0134(11) 0.0100(11)
C46 0.0313(13) 0.0296(13) 0.0403(14) 0.0098(11) 0.0126(11) 0.0096(10)
C47 0.0276(12) 0.0267(13) 0.0387(13) 0.0081(10) 0.0090(10) 0.0080(10)
C48 0.0531(19) 0.0416(17) 0.0448(16) -0.0019(14) 0.0176(14) -0.0055(14)
C49 0.0438(16) 0.0394(16) 0.0500(16) 0.0099(13) 0.0249(13) 0.0109(12)
C50 0.0258(12) 0.0267(12) 0.0282(11) 0.0044(10) 0.0076(9) 0.0075(10)
C51 0.0285(12) 0.0256(12) 0.0307(12) 0.0058(10) 0.0089(10) 0.0062(10)
C52 0.0294(13) 0.0277(13) 0.0328(12) 0.0032(10) 0.0079(10) 0.0083(10)
C53 0.0345(14) 0.0298(13) 0.0363(13) 0.0076(11) 0.0080(10) 0.0125(11)
C54 0.0362(14) 0.0267(13) 0.0363(13) 0.0085(10) 0.0125(11) 0.0077(10)
C55 0.0257(12) 0.0289(13) 0.0349(13) 0.0073(10) 0.0080(10) 0.0058(10)
C56 0.0284(13) 0.0330(14) 0.0494(15) 0.0057(12) 0.0071(11) 0.0097(11)
C57 0.0401(16) 0.0362(16) 0.0599(18) 0.0194(14) 0.0126(14) 0.0070(12)
C58 0.0260(12) 0.0316(13) 0.0314(12) 0.0129(10) 0.0093(10) 0.0047(10)
C59 0.0297(13) 0.0420(15) 0.0376(13) 0.0182(12) 0.0122(11) 0.0104(11)
C60 0.0276(14) 0.065(2) 0.0399(15) 0.0284(14) 0.0114(11) 0.0100(13)
C61 0.0305(15) 0.071(2) 0.0338(14) 0.0191(15) 0.0028(11) -0.0060(14)
C62 0.0376(15) 0.0475(17) 0.0322(13) 0.0118(12) 0.0075(11) -0.0038(12)
C63 0.0314(13) 0.0359(14) 0.0337(13) 0.0114(11) 0.0090(10) 0.0056(11)
C64 0.0314(16) 0.098(3) 0.0549(19) 0.0364(19) 0.0138(14) 0.0222(17)
C65 0.064(2) 0.050(2) 0.0399(16) 0.0032(15) 0.0049(15) -0.0145(16)
B1 0.0248(13) 0.0268(14) 0.0329(14) 0.0080(11) 0.0097(11) 0.0063(11)

loop_
_atom_type_symbol
_atom_type_description
_atom_type_scat_dispersion_real
_atom_type_scat_dispersion_imag
_atom_type_scat_source
C C 0.0033 0.0016 'International Tables Vol C Tables 4.2.6.8 and 6.1.1.4'
H H 0.0000 0.0000 'International Tables Vol C Tables 4.2.6.8 and 6.1.1.4'
B B 0.0013 0.0007 'International Tables Vol C Tables 4.2.6.8 and 6.1.1.4'
N N 0.0061 0.0033 'International Tables Vol C Tables 4.2.6.8 and 6.1.1.4'
F F 0.0171 0.0103 'International Tables Vol C Tables 4.2.6.8 and 6.1.1.4'
Rh Rh -1.1178 0.9187 'International Tables Vol C Tables 4.2.6.8 and 6.1.1.4'

loop_
_geom_angle_atom_site_label_1
_geom_angle_atom_site_label_2
_geom_angle_atom_site_label_3
_geom_angle
N2 Rh1 C27 131.24(10)
N2 Rh1 C26 112.35(10)
C27 Rh1 C26 39.44(11)
N2 Rh1 C25 122.09(10)
C27 Rh1 C25 65.29(11)
C26 Rh1 C25 38.74(11)
N2 Rh1 N1 64.58(8)
C27 Rh1 N1 136.07(10)
C26 Rh1 N1 171.63(10)
C25 Rh1 N1 149.63(10)
N2 Rh1 C24 154.43(11)
C27 Rh1 C24 64.86(11)
C26 Rh1 C24 65.71(11)
C25 Rh1 C24 39.77(11)
N1 Rh1 C24 120.68(10)
N2 Rh1 C28 166.98(10)
C27 Rh1 C28 38.90(10)
C26 Rh1 C28 65.56(10)
C25 Rh1 C28 65.12(11)
N1 Rh1 C28 115.50(9)
C24 Rh1 C28 37.94(11)
N2 Rh1 C1 32.34(8)
C27 Rh1 C1 147.06(10)
C26 Rh1 C1 144.57(9)
C25 Rh1 C1 143.49(10)
N1 Rh1 C1 32.40(8)
C24 Rh1 C1 144.84(10)
C28 Rh1 C1 147.13(9)
C1 N2 C16 122.7(2)
C1 N2 Rh1 97.13(15)
C16 N2 Rh1 139.82(17)
C5 N1 C1 121.5(2)
C5 N1 Rh1 147.28(17)
C1 N1 Rh1 90.73(15)
C9 N3 C13 120.2(3)
C9 N3 C14 119.8(3)
C13 N3 C14 118.1(3)
N1 C1 N2 107.1(2)
N1 C1 C2 121.5(2)
N2 C1 C2 131.5(2)
N1 C1 Rh1 56.87(13)
N2 C1 Rh1 50.53(12)
C2 C1 Rh1 174.0(2)
C3 C2 C1 117.1(2)
C3 C2 H2 121.4
C1 C2 H2 121.4
C2 C3 C4 120.9(3)
C2 C3 H3 119.6
C4 C3 H3 119.6
C5 C4 C3 119.8(3)
C5 C4 H4 120.1
C3 C4 H4 120.1
N1 C5 C4 119.2(2)
N1 C5 C6 117.9(2)
C4 C5 C6 122.8(2)
C11 C6 C7 119.6(2)
C11 C6 C5 121.7(2)
C7 C6 C5 118.6(2)
C8 C7 C6 119.9(2)
C8 C7 C12 119.2(3)
C6 C7 C12 120.9(2)
C7 C8 C9 121.7(3)
C7 C8 H8 119.1
C9 C8 H8 119.1
N3 C9 C10 121.2(3)
N3 C9 C8 121.1(3)
C10 C9 C8 117.6(2)
C9 C10 C11 121.5(3)
C9 C10 H10 119.2
C11 C10 H10 119.2
C6 C11 C10 119.6(3)
C6 C11 C15 121.3(2)
C10 C11 C15 119.1(3)
C7 C12 H12A 109.5
C7 C12 H12B 109.5
H12A C12 H12B 109.5
C7 C12 H12C 109.5
H12A C12 H12C 109.5
H12B C12 H12C 109.5
N3 C13 H13A 109.5
N3 C13 H13B 109.5
H13A C13 H13B 109.5
N3 C13 H13C 109.5
H13A C13 H13C 109.5
H13B C13 H13C 109.5
N3 C14 H14A 109.5
N3 C14 H14B 109.5
H14A C14 H14B 109.5
N3 C14 H14C 109.5
H14A C14 H14C 109.5
H14B C14 H14C 109.5
C11 C15 H15A 109.5
C11 C15 H15B 109.5
H15A C15 H15B 109.5
C11 C15 H15C 109.5
H15A C15 H15C 109.5
H15B C15 H15C 109.5
C17 C16 C21 121.6(2)
C17 C16 N2 119.8(2)
C21 C16 N2 118.7(2)
C16 C17 C18 118.0(3)
C16 C17 C22 121.0(2)
C18 C17 C22 121.0(3)
C19 C18 C17 120.8(3)
C19 C18 H18 119.6
C17 C18 H18 119.6
C20 C19 C18 120.4(3)
C20 C19 H19 119.8
C18 C19 H19 119.8
C19 C20 C21 121.3(3)
C19 C20 H20 119.4
C21 C20 H20 119.4
C20 C21 C16 117.9(3)
C20 C21 C23 120.7(3)
C16 C21 C23 121.4(3)
C17 C22 H22A 109.5
C17 C22 H22B 109.5
H22A C22 H22B 109.5
C17 C22 H22C 109.5
H22A C22 H22C 109.5
H22B C22 H22C 109.5
C21 C23 H23A 109.5
C21 C23 H23B 109.5
H23A C23 H23B 109.5
C21 C23 H23C 109.5
H23A C23 H23C 109.5
H23B C23 H23C 109.5
C28 C24 C25 108.0(2)
C28 C24 C29 126.4(3)
C25 C24 C29 125.6(3)
C28 C24 Rh1 71.93(15)
C25 C24 Rh1 69.16(15)
C29 C24 Rh1 126.1(2)
C26 C25 C24 108.1(3)
C26 C25 C30 126.5(3)
C24 C25 C30 125.3(3)
C26 C25 Rh1 70.57(16)
C24 C25 Rh1 71.07(16)
C30 C25 Rh1 124.7(2)
C25 C26 C27 107.4(2)
C25 C26 C31 125.8(3)
C27 C26 C31 126.8(3)
C25 C26 Rh1 70.69(16)
C27 C26 Rh1 70.10(14)
C31 C26 Rh1 125.58(19)
C26 C27 C28 108.8(2)
C26 C27 C32 125.6(3)
C28 C27 C32 125.5(3)
C26 C27 Rh1 70.46(14)
C28 C27 Rh1 72.65(15)
C32 C27 Rh1 123.7(2)
C24 C28 C27 107.6(2)
C24 C28 C33 126.8(3)
C27 C28 C33 125.6(3)
C24 C28 Rh1 70.13(15)
C27 C28 Rh1 68.46(14)
C33 C28 Rh1 127.4(2)
C24 C29 H29A 109.5
C24 C29 H29B 109.5
H29A C29 H29B 109.5
C24 C29 H29C 109.5
H29A C29 H29C 109.5
H29B C29 H29C 109.5
C25 C30 H30A 109.5
C25 C30 H30B 109.5
H30A C30 H30B 109.5
C25 C30 H30C 109.5
H30A C30 H30C 109.5
H30B C30 H30C 109.5
C26 C31 H31A 109.5
C26 C31 H31B 109.5
H31A C31 H31B 109.5
C26 C31 H31C 109.5
H31A C31 H31C 109.5
H31B C31 H31C 109.5
C27 C32 H32A 109.5
C27 C32 H32B 109.5
H32A C32 H32B 109.5
C27 C32 H32C 109.5
H32A C32 H32C 109.5
H32B C32 H32C 109.5
C28 C33 H33A 109.5
C28 C33 H33B 109.5
H33A C33 H33B 109.5
C28 C33 H33C 109.5
H33A C33 H33C 109.5
H33B C33 H33C 109.5
C35 C34 C39 115.5(2)
C35 C34 B1 124.1(2)
C39 C34 B1 120.2(2)
C36 C35 C34 122.2(2)
C36 C35 H35 118.9
C34 C35 H35 118.9
C37 C36 C35 121.1(2)
C37 C36 C40 118.6(2)
C35 C36 C40 120.1(2)
C38 C37 C36 117.9(2)
C38 C37 H37 121.1
C36 C37 H37 121.1
C37 C38 C39 120.9(2)
C37 C38 C41 119.4(2)
C39 C38 C41 119.7(2)
C38 C39 C34 122.4(2)
C38 C39 H39 118.8
C34 C39 H39 118.8
F2 C40 F3 107.3(3)
F2 C40 F1 105.9(3)
F3 C40 F1 105.1(3)
F2 C40 C36 111.8(2)
F3 C40 C36 113.5(2)
F1 C40 C36 112.7(2)
F6 C41 F5 106.4(3)
F6 C41 F4 107.1(3)
F5 C41 F4 104.4(2)
F6 C41 C38 111.9(3)
F5 C41 C38 113.7(2)
F4 C41 C38 112.8(3)
C43 C42 C47 115.4(2)
C43 C42 B1 122.5(2)
C47 C42 B1 121.8(2)
C44 C43 C42 122.6(2)
C44 C43 H43 118.7
C42 C43 H43 118.7
C45 C44 C43 121.1(2)
C45 C44 C48 121.4(2)
C43 C44 C48 117.5(2)
C44 C45 C46 117.4(2)
C44 C45 H45 121.3
C46 C45 H45 121.3
C47 C46 C45 121.0(2)
C47 C46 C49 118.3(2)
C45 C46 C49 120.8(2)
C46 C47 C42 122.5(2)
C46 C47 H47 118.7
C42 C47 H47 118.7
F8 C48 F7 106.7(3)
F8 C48 F9 106.1(3)
F7 C48 F9 104.9(3)
F8 C48 C44 112.8(3)
F7 C48 C44 114.2(2)
F9 C48 C44 111.5(2)
F10 C49 F11 108.7(3)
F10 C49 F12 105.9(2)
F11 C49 F12 103.2(2)
F10 C49 C46 113.5(2)
F11 C49 C46 112.8(2)
F12 C49 C46 112.1(2)
C51 C50 C55 115.4(2)
C51 C50 B1 122.4(2)
C55 C50 B1 121.5(2)
C52 C51 C50 122.4(2)
C52 C51 H51 118.8
C50 C51 H51 118.8
C53 C52 C51 121.0(2)
C53 C52 C56 120.8(2)
C51 C52 C56 118.2(2)
C54 C53 C52 117.8(2)
C54 C53 H53 121.1
C52 C53 H53 121.1
C53 C54 C55 121.1(2)
C53 C54 C57 119.7(2)
C55 C54 C57 119.1(2)
C54 C55 C50 122.2(2)
C54 C55 H55 118.9
C50 C55 H55 118.9
F16 C56 F17 107.4(2)
F16 C56 F18 106.0(2)
F17 C56 F18 105.2(2)
F16 C56 C52 113.0(2)
F17 C56 C52 112.7(2)
F18 C56 C52 112.1(2)
F14 C57 F15 105.7(3)
F14 C57 F13 106.5(3)
F15 C57 F13 104.9(3)
F14 C57 C54 113.3(2)
F15 C57 C54 112.3(2)
F13 C57 C54 113.3(2)
C63 C58 C59 115.8(2)
C63 C58 B1 122.9(2)
C59 C58 B1 121.1(2)
C60 C59 C58 122.3(3)
C60 C59 H59 118.9
C58 C59 H59 118.9
C59 C60 C61 120.7(3)
C59 C60 C64 118.3(3)
C61 C60 C64 121.1(3)
C60 C61 C62 118.6(3)
C60 C61 H61 120.7
C62 C61 H61 120.7
C61 C62 C63 120.1(3)
C61 C62 C65 121.1(3)
C63 C62 C65 118.8(3)
C58 C63 C62 122.5(3)
C58 C63 H63 118.7
C62 C63 H63 118.7
F23 C64 F24 106.6(3)
F23 C64 F22 106.0(3)
F24 C64 F22 106.5(3)
F23 C64 C60 112.9(3)
F24 C64 C60 112.6(3)
F22 C64 C60 111.9(3)
F21 C65 F20 106.3(4)
F21 C65 F19 107.6(3)
F20 C65 F19 102.7(3)
F21 C65 C62 113.1(3)
F20 C65 C62 112.3(3)
F19 C65 C62 114.0(3)
C42 B1 C58 111.38(19)
C42 B1 C50 103.13(18)
C58 B1 C50 112.3(2)
C42 B1 C34 111.3(2)
C58 B1 C34 104.37(19)
C50 B1 C34 114.59(19)

loop_
_geom_bond_atom_site_label_1
_geom_bond_atom_site_label_2
_geom_bond_distance
Rh1 N2 1.982(2)
Rh1 C27 2.124(3)
Rh1 C26 2.128(3)
Rh1 C25 2.130(3)
Rh1 N1 2.133(2)
Rh1 C24 2.156(3)
Rh1 C28 2.179(2)
Rh1 C1 2.547(3)
N2 C1 1.373(3)
N2 C16 1.421(3)
N1 C5 1.340(3)
N1 C1 1.365(3)
N3 C9 1.385(3)
N3 C13 1.442(5)
N3 C14 1.442(5)
C1 C2 1.384(4)
C2 C3 1.380(4)
C2 H2 0.9500
C3 C4 1.393(4)
C3 H3 0.9500
C4 C5 1.381(4)
C4 H4 0.9500
C5 C6 1.491(3)
C6 C11 1.392(4)
C6 C7 1.400(4)
C7 C8 1.386(4)
C7 C12 1.512(4)
C8 C9 1.396(4)
C8 H8 0.9500
C9 C10 1.399(4)
C10 C11 1.399(4)
C10 H10 0.9500
C11 C15 1.511(4)
C12 H12A 0.9800
C12 H12B 0.9800
C12 H12C 0.9800
C13 H13A 0.9800
C13 H13B 0.9800
C13 H13C 0.9800
C14 H14A 0.9800
C14 H14B 0.9800
C14 H14C 0.9800
C15 H15A 0.9800
C15 H15B 0.9800
C15 H15C 0.9800
C16 C17 1.398(4)
C16 C21 1.401(4)
C17 C18 1.400(4)
C17 C22 1.510(4)
C18 C19 1.373(5)
C18 H18 0.9500
C19 C20 1.373(5)
C19 H19 0.9500
C20 C21 1.391(4)
C20 H20 0.9500
C21 C23 1.506(4)
C22 H22A 0.9800
C22 H22B 0.9800
C22 H22C 0.9800
C23 H23A 0.9800
C23 H23B 0.9800
C23 H23C 0.9800
C24 C28 1.409(4)
C24 C25 1.458(4)
C24 C29 1.496(4)
C25 C26 1.412(4)
C25 C30 1.498(5)
C26 C27 1.435(4)
C26 C31 1.499(4)
C27 C28 1.434(4)
C27 C32 1.497(4)
C28 C33 1.493(4)
C29 H29A 0.9800
C29 H29B 0.9800
C29 H29C 0.9800
C30 H30A 0.9800
C30 H30B 0.9800
C30 H30C 0.9800
C31 H31A 0.9800
C31 H31B 0.9800
C31 H31C 0.9800
C32 H32A 0.9800
C32 H32B 0.9800
C32 H32C 0.9800
C33 H33A 0.9800
C33 H33B 0.9800
C33 H33C 0.9800
F1 C40 1.324(3)
F2 C40 1.309(4)
F3 C40 1.314(4)
F4 C41 1.330(4)
F5 C41 1.325(4)
F6 C41 1.302(4)
F7 C48 1.321(3)
F8 C48 1.315(4)
F9 C48 1.344(4)
F10 C49 1.319(3)
F11 C49 1.324(4)
F12 C49 1.336(3)
F13 C57 1.328(3)
F14 C57 1.321(4)
F15 C57 1.328(4)
F16 C56 1.330(3)
F17 C56 1.331(3)
F18 C56 1.340(3)
F19 C65 1.316(4)
F20 C65 1.312(4)
F21 C65 1.293(4)
F22 C64 1.334(4)
F23 C64 1.322(5)
F24 C64 1.324(4)
C34 C35 1.398(3)
C34 C39 1.400(3)
C34 B1 1.644(3)
C35 C36 1.389(3)
C35 H35 0.9500
C36 C37 1.384(4)
C36 C40 1.499(4)
C37 C38 1.383(4)
C37 H37 0.9500
C38 C39 1.389(4)
C38 C41 1.502(4)
C39 H39 0.9500
C42 C43 1.395(4)
C42 C47 1.399(3)
C42 B1 1.635(4)
C43 C44 1.390(4)
C43 H43 0.9500
C44 C45 1.388(4)
C44 C48 1.495(4)
C45 C46 1.390(4)
C45 H45 0.9500
C46 C47 1.390(4)
C46 C49 1.496(4)
C47 H47 0.9500
C50 C51 1.398(3)
C50 C55 1.401(3)
C50 B1 1.639(3)
C51 C52 1.388(3)
C51 H51 0.9500
C52 C53 1.383(4)
C52 C56 1.500(4)
C53 C54 1.383(4)
C53 H53 0.9500
C54 C55 1.388(3)
C54 C57 1.498(4)
C55 H55 0.9500
C58 C63 1.393(4)
C58 C59 1.402(3)
C58 B1 1.638(4)
C59 C60 1.383(4)
C59 H59 0.9500
C60 C61 1.384(5)
C60 C64 1.501(4)
C61 C62 1.385(4)
C61 H61 0.9500
C62 C63 1.394(4)
C62 C65 1.485(5)
C63 H63 0.9500

loop_
_geom_torsion_atom_site_label_1
_geom_torsion_atom_site_label_2
_geom_torsion_atom_site_label_3
_geom_torsion_atom_site_label_4
_geom_torsion
C27 Rh1 N2 C1 134.58(17)
C26 Rh1 N2 C1 175.98(17)
C25 Rh1 N2 C1 -141.54(17)
N1 Rh1 N2 C1 4.51(15)
C24 Rh1 N2 C1 -103.9(3)
C28 Rh1 N2 C1 98.0(4)
C27 Rh1 N2 C16 -52.3(3)
C26 Rh1 N2 C16 -10.9(3)
C25 Rh1 N2 C16 31.6(3)
N1 Rh1 N2 C16 177.6(3)
C24 Rh1 N2 C16 69.2(4)
C28 Rh1 N2 C16 -88.9(5)
C1 Rh1 N2 C16 173.1(4)
N2 Rh1 N1 C5 -175.1(4)
C27 Rh1 N1 C5 60.9(4)
C25 Rh1 N1 C5 -64.5(4)
C24 Rh1 N1 C5 -23.6(4)
C28 Rh1 N1 C5 19.3(4)
C1 Rh1 N1 C5 -170.6(4)
N2 Rh1 N1 C1 -4.50(15)
C27 Rh1 N1 C1 -128.46(17)
C25 Rh1 N1 C1 106.1(2)
C24 Rh1 N1 C1 147.07(16)
C28 Rh1 N1 C1 -170.07(16)
C5 N1 C1 N2 -179.8(2)
Rh1 N1 C1 N2 6.1(2)
C5 N1 C1 C2 0.9(4)
Rh1 N1 C1 C2 -173.2(3)
C5 N1 C1 Rh1 174.1(3)
C16 N2 C1 N1 178.6(2)
Rh1 N2 C1 N1 -6.7(2)
C16 N2 C1 C2 -2.1(5)
Rh1 N2 C1 C2 172.6(3)
C16 N2 C1 Rh1 -174.7(3)
N2 Rh1 C1 N1 172.4(3)
C27 Rh1 C1 N1 92.3(2)
C26 Rh1 C1 N1 165.97(17)
C25 Rh1 C1 N1 -125.3(2)
C24 Rh1 C1 N1 -54.3(2)
C28 Rh1 C1 N1 16.7(3)
C27 Rh1 C1 N2 -80.1(2)
C26 Rh1 C1 N2 -6.4(3)
C25 Rh1 C1 N2 62.3(2)
N1 Rh1 C1 N2 -172.4(3)
C24 Rh1 C1 N2 133.3(2)
C28 Rh1 C1 N2 -155.72(19)
N1 C1 C2 C3 0.4(4)
N2 C1 C2 C3 -178.8(3)
C1 C2 C3 C4 -0.6(5)
C2 C3 C4 C5 -0.5(5)
C1 N1 C5 C4 -1.9(4)
Rh1 N1 C5 C4 167.1(3)
C1 N1 C5 C6 173.6(2)
Rh1 N1 C5 C6 -17.4(5)
C3 C4 C5 N1 1.7(5)
C3 C4 C5 C6 -173.6(3)
N1 C5 C6 C11 103.4(3)
C4 C5 C6 C11 -81.3(4)
N1 C5 C6 C7 -80.2(3)
C4 C5 C6 C7 95.2(3)
C11 C6 C7 C8 1.1(4)
C5 C6 C7 C8 -175.4(2)
C5 C6 C7 C12 3.6(4)
C6 C7 C8 C9 -0.5(4)
C12 C7 C8 C9 -179.5(3)
C13 N3 C9 C10 171.0(3)
C14 N3 C9 C10 7.1(5)
C13 N3 C9 C8 -9.4(4)
C14 N3 C9 C8 -173.3(3)
C7 C8 C9 N3 179.2(3)
C7 C8 C9 C10 -1.1(4)
N3 C9 C10 C11 -178.2(3)
C8 C9 C10 C11 2.1(4)
C7 C6 C11 C10 -0.1(4)
C5 C6 C11 C10 176.3(2)
C7 C6 C11 C15 -178.6(3)
C5 C6 C11 C15 -2.2(4)
C9 C10 C11 C6 -1.5(4)
C9 C10 C11 C15 177.0(3)
C1 N2 C16 C17 75.3(3)
Rh1 N2 C16 C17 -96.5(3)
C1 N2 C16 C21 -105.6(3)
Rh1 N2 C16 C21 82.5(4)
C21 C16 C17 C18 0.9(4)
N2 C16 C17 C18 179.9(2)
C21 C16 C17 C22 -178.3(3)
N2 C16 C17 C22 0.7(4)
C16 C17 C18 C19 -1.7(4)
C22 C17 C18 C19 177.5(3)
C17 C18 C19 C20 0.8(4)
C18 C19 C20 C21 1.1(4)
C19 C20 C21 C16 -1.9(4)
C19 C20 C21 C23 176.8(3)
C17 C16 C21 C20 0.9(4)
N2 C16 C21 C20 -178.1(2)
C17 C16 C21 C23 -177.9(3)
N2 C16 C21 C23 3.1(4)
N2 Rh1 C24 C28 -172.16(19)
C27 Rh1 C24 C28 -37.23(16)
C26 Rh1 C24 C28 -80.83(18)
C25 Rh1 C24 C28 -118.1(2)
N1 Rh1 C24 C28 93.06(17)
C1 Rh1 C24 C28 123.44(19)
N2 Rh1 C24 C25 -54.0(3)
C27 Rh1 C24 C25 80.91(18)
C26 Rh1 C24 C25 37.31(17)
N1 Rh1 C24 C25 -148.81(16)
C28 Rh1 C24 C25 118.1(2)
C1 Rh1 C24 C25 -118.4(2)
N2 Rh1 C24 C29 65.5(4)
C27 Rh1 C24 C29 -159.5(3)
C26 Rh1 C24 C29 156.9(3)
C25 Rh1 C24 C29 119.6(4)
N1 Rh1 C24 C29 -29.2(3)
C28 Rh1 C24 C29 -122.3(4)
C1 Rh1 C24 C29 1.1(4)
C28 C24 C25 C26 0.7(3)
C29 C24 C25 C26 178.7(3)
C28 C24 C25 C30 -178.5(3)
C29 C24 C25 C30 -0.5(5)
Rh1 C24 C25 C30 119.7(3)
C28 C24 C25 Rh1 61.81(19)
C29 C24 C25 Rh1 -120.2(3)
N2 Rh1 C25 C26 -86.32(18)
C27 Rh1 C25 C26 38.29(16)
N1 Rh1 C25 C26 179.80(16)
C24 Rh1 C25 C26 118.0(2)
C28 Rh1 C25 C26 81.33(17)
C1 Rh1 C25 C26 -120.31(18)
N2 Rh1 C25 C24 155.65(16)
C27 Rh1 C25 C24 -79.74(18)
C26 Rh1 C25 C24 -118.0(2)
N1 Rh1 C25 C24 61.8(3)
C28 Rh1 C25 C24 -36.71(16)
C1 Rh1 C25 C24 121.66(18)
N2 Rh1 C25 C30 35.2(3)
C27 Rh1 C25 C30 159.8(3)
C26 Rh1 C25 C30 121.5(4)
N1 Rh1 C25 C30 -58.7(4)
C24 Rh1 C25 C30 -120.4(4)
C28 Rh1 C25 C30 -157.1(3)
C1 Rh1 C25 C30 1.2(4)
C24 C25 C26 C27 0.7(3)
C30 C25 C26 C27 179.8(3)
Rh1 C25 C26 C27 -60.82(17)
C24 C25 C26 C31 -178.0(3)
C30 C25 C26 C31 1.1(5)
Rh1 C25 C26 C31 120.5(3)
C24 C25 C26 Rh1 61.48(19)
C30 C25 C26 Rh1 -119.4(3)
N2 Rh1 C26 C25 113.92(17)
C27 Rh1 C26 C25 -117.6(2)
C24 Rh1 C26 C25 -38.28(17)
C28 Rh1 C26 C25 -80.10(18)
C1 Rh1 C26 C25 117.62(19)
N2 Rh1 C26 C27 -128.47(16)
C25 Rh1 C26 C27 117.6(2)
C24 Rh1 C26 C27 79.33(17)
C28 Rh1 C26 C27 37.52(16)
C1 Rh1 C26 C27 -124.77(18)
N2 Rh1 C26 C31 -6.9(3)
C27 Rh1 C26 C31 121.6(3)
C25 Rh1 C26 C31 -120.8(3)
C24 Rh1 C26 C31 -159.0(3)
C28 Rh1 C26 C31 159.1(3)
C1 Rh1 C26 C31 -3.1(4)
C25 C26 C27 C28 -1.7(3)
C31 C26 C27 C28 177.0(3)
Rh1 C26 C27 C28 -62.92(18)
C25 C26 C27 C32 179.2(3)
C31 C26 C27 C32 -2.1(4)
Rh1 C26 C27 C32 118.0(3)
C25 C26 C27 Rh1 61.19(18)
C31 C26 C27 Rh1 -120.1(3)
N2 Rh1 C27 C26 74.36(19)
C25 Rh1 C27 C26 -37.62(16)
N1 Rh1 C27 C26 169.35(14)
C24 Rh1 C27 C26 -81.68(17)
C28 Rh1 C27 C26 -118.0(2)
C1 Rh1 C27 C26 118.85(19)
N2 Rh1 C27 C28 -167.64(15)
C26 Rh1 C27 C28 118.0(2)
C25 Rh1 C27 C28 80.38(18)
N1 Rh1 C27 C28 -72.6(2)
C24 Rh1 C27 C28 36.33(17)
C1 Rh1 C27 C28 -123.15(19)
N2 Rh1 C27 C32 -46.1(3)
C26 Rh1 C27 C32 -120.4(3)
C25 Rh1 C27 C32 -158.1(3)
N1 Rh1 C27 C32 48.9(3)
C24 Rh1 C27 C32 157.9(3)
C28 Rh1 C27 C32 121.6(3)
C1 Rh1 C27 C32 -1.6(4)
C25 C24 C28 C27 -1.7(3)
C29 C24 C28 C27 -179.7(3)
Rh1 C24 C28 C27 58.35(18)
C25 C24 C28 C33 177.6(3)
C29 C24 C28 C33 -0.4(5)
Rh1 C24 C28 C33 -122.4(3)
C25 C24 C28 Rh1 -60.05(18)
C29 C24 C28 Rh1 121.9(3)
C26 C27 C28 C24 2.1(3)
C32 C27 C28 C24 -178.8(3)
Rh1 C27 C28 C24 -59.39(18)
C26 C27 C28 C33 -177.1(2)
C32 C27 C28 C33 1.9(4)
Rh1 C27 C28 C33 121.3(3)
C26 C27 C28 Rh1 61.53(17)
C32 C27 C28 Rh1 -119.4(3)
N2 Rh1 C28 C24 164.9(4)
C27 Rh1 C28 C24 119.3(2)
C26 Rh1 C28 C24 81.26(18)
C25 Rh1 C28 C24 38.45(17)
N1 Rh1 C28 C24 -107.91(17)
C1 Rh1 C28 C24 -117.7(2)
N2 Rh1 C28 C27 45.6(5)
C26 Rh1 C28 C27 -38.03(17)
C25 Rh1 C28 C27 -80.84(18)
N1 Rh1 C28 C27 132.80(16)
C24 Rh1 C28 C27 -119.3(2)
C1 Rh1 C28 C27 123.00(19)
N2 Rh1 C28 C33 -73.5(5)
C27 Rh1 C28 C33 -119.1(3)
C26 Rh1 C28 C33 -157.1(3)
C25 Rh1 C28 C33 160.1(3)
N1 Rh1 C28 C33 13.7(3)
C24 Rh1 C28 C33 121.6(3)
C1 Rh1 C28 C33 3.9(4)
C39 C34 C35 C36 -1.4(3)
B1 C34 C35 C36 -177.1(2)
C34 C35 C36 C37 1.3(4)
C34 C35 C36 C40 -173.8(2)
C35 C36 C37 C38 -0.1(4)
C40 C36 C37 C38 175.2(2)
C36 C37 C38 C39 -1.0(4)
C36 C37 C38 C41 -177.5(2)
C37 C38 C39 C34 0.8(4)
C41 C38 C39 C34 177.4(2)
C35 C34 C39 C38 0.4(4)
B1 C34 C39 C38 176.2(2)
C37 C36 C40 F2 -73.9(3)
C35 C36 C40 F2 101.4(3)
C37 C36 C40 F3 164.6(3)
C35 C36 C40 F3 -20.1(4)
C37 C36 C40 F1 45.3(4)
C35 C36 C40 F1 -139.4(3)
C37 C38 C41 F6 89.1(4)
C39 C38 C41 F6 -87.5(4)
C37 C38 C41 F5 -150.2(3)
C39 C38 C41 F5 33.2(4)
C37 C38 C41 F4 -31.6(4)
C39 C38 C41 F4 151.8(3)
C47 C42 C43 C44 1.9(4)
B1 C42 C43 C44 175.6(2)
C42 C43 C44 C45 -1.5(4)
C42 C43 C44 C48 176.1(2)
C43 C44 C45 C46 -0.5(4)
C48 C44 C45 C46 -178.0(3)
C44 C45 C46 C47 2.1(4)
C44 C45 C46 C49 -177.6(2)
C45 C46 C47 C42 -1.7(4)
C49 C46 C47 C42 178.0(2)
C43 C42 C47 C46 -0.3(3)
B1 C42 C47 C46 -174.0(2)
C45 C44 C48 F8 -128.7(3)
C43 C44 C48 F8 53.7(4)
C45 C44 C48 F7 -6.7(4)
C43 C44 C48 F7 175.7(3)
C45 C44 C48 F9 112.0(3)
C43 C44 C48 F9 -65.6(3)
C47 C46 C49 F10 -171.4(3)
C45 C46 C49 F10 8.3(4)
C47 C46 C49 F11 64.4(3)
C45 C46 C49 F11 -115.9(3)
C47 C46 C49 F12 -51.5(3)
C45 C46 C49 F12 128.1(3)
C55 C50 C51 C52 -0.9(3)
B1 C50 C51 C52 -171.6(2)
C50 C51 C52 C53 0.5(4)
C50 C51 C52 C56 -179.7(2)
C51 C52 C53 C54 0.7(4)
C56 C52 C53 C54 -179.1(2)
C52 C53 C54 C55 -1.4(4)
C52 C53 C54 C57 -180.0(2)
C53 C54 C55 C50 1.0(4)
C57 C54 C55 C50 179.6(2)
C51 C50 C55 C54 0.1(3)
B1 C50 C55 C54 171.0(2)
C53 C52 C56 F16 6.4(4)
C51 C52 C56 F16 -173.4(2)
C53 C52 C56 F17 -115.5(3)
C51 C52 C56 F17 64.7(3)
C53 C52 C56 F18 126.0(3)
C51 C52 C56 F18 -53.7(3)
C53 C54 C57 F14 -143.5(3)
C55 C54 C57 F14 37.9(4)
C53 C54 C57 F15 96.8(3)
C55 C54 C57 F15 -81.8(3)
C53 C54 C57 F13 -21.9(4)
C55 C54 C57 F13 159.5(3)
C63 C58 C59 C60 0.6(3)
B1 C58 C59 C60 -173.4(2)
C58 C59 C60 C61 -2.0(4)
C58 C59 C60 C64 178.5(2)
C59 C60 C61 C62 1.6(4)
C64 C60 C61 C62 -178.9(2)
C60 C61 C62 C63 0.3(4)
C60 C61 C62 C65 -179.5(3)
C59 C58 C63 C62 1.3(3)
B1 C58 C63 C62 175.2(2)
C61 C62 C63 C58 -1.8(4)
C65 C62 C63 C58 178.0(2)
C59 C60 C64 F23 -40.4(4)
C61 C60 C64 F23 140.1(3)
C59 C60 C64 F24 -161.1(3)
C61 C60 C64 F24 19.4(4)
C59 C60 C64 F22 79.0(4)
C61 C60 C64 F22 -100.5(3)
C61 C62 C65 F21 125.6(4)
C63 C62 C65 F21 -54.1(4)
C61 C62 C65 F20 -114.1(3)
C63 C62 C65 F20 66.2(4)
C61 C62 C65 F19 2.2(4)
C63 C62 C65 F19 -177.5(3)
C43 C42 B1 C58 145.5(2)
C47 C42 B1 C58 -41.2(3)
C43 C42 B1 C50 -93.8(3)
C47 C42 B1 C50 79.5(3)
C43 C42 B1 C34 29.5(3)
C47 C42 B1 C34 -157.2(2)
C63 C58 B1 C42 149.5(2)
C59 C58 B1 C42 -36.9(3)
C63 C58 B1 C50 34.4(3)
C59 C58 B1 C50 -152.0(2)
C63 C58 B1 C34 -90.3(3)
C59 C58 B1 C34 83.3(3)
C51 C50 B1 C42 86.3(3)
C55 C50 B1 C42 -83.9(3)
C51 C50 B1 C58 -153.7(2)
C55 C50 B1 C58 36.1(3)
C51 C50 B1 C34 -34.8(3)
C55 C50 B1 C34 155.0(2)
C35 C34 B1 C42 -144.3(2)
C39 C34 B1 C42 40.2(3)
C35 C34 B1 C58 95.4(3)
C39 C34 B1 C58 -80.0(3)
C35 C34 B1 C50 -27.8(3)
C39 C34 B1 C50 156.8(2)
